data_7153905
loop_
_publ_author_name
'Li, Lidong'
'Hu, Qiong'
'Zhou, Pingping'
'Xie, Haifeng'
'Zhang, Xiaorong'
'Zhang, Hao'
'Hu, Yadong'
'Yin, Fei'
'Hu, Yimin'

_publ_section_title
;
 One-step synthesis of diazaspiro[4.5]decane scaffolds with exocyclic
 double bonds.
;
_journal_issue 29
_journal_name_full 'Organic &amp; biomolecular chemistry'
_journal_page_first 5356
_journal_page_last 5359
_journal_paper_doi 10.1039/c4ob00516c
_journal_volume 12
_journal_year 2014
_chemical_formula_sum 'C42 H36 F2 N2 O5 S2'
_chemical_formula_weight 750.85
_chemical_name_systematic
;
 ?
;
_space_group_IT_number 2
_symmetry_cell_setting triclinic
_symmetry_space_group_name_Hall '-P 1'
_symmetry_space_group_name_H-M 'P -1'
_atom_sites_solution_hydrogens geom
_atom_sites_solution_primary direct
_atom_sites_solution_secondary difmap
_audit_creation_method SHELXL-97
_cell_angle_alpha 71.7390(10)
_cell_angle_beta 63.8790(10)
_cell_angle_gamma 63.4280(10)
_cell_formula_units_Z 2
_cell_length_a 13.2055(12)
_cell_length_b 13.6518(12)
_cell_length_c 14.0510(13)
_cell_measurement_reflns_used 4677
_cell_measurement_temperature 293(2)
_cell_measurement_theta_max 26.90
_cell_measurement_theta_min 2.51
_cell_volume 2012.7(3)
_computing_cell_refinement 'Bruker SMART'
_computing_data_collection 'Bruker SMART'
_computing_data_reduction 'Bruker SAINT'
_computing_molecular_graphics 'Bruker SHELXTL'
_computing_publication_material 'Bruker SHELXTL'
_computing_structure_refinement 'SHELXL-97 (Sheldrick, 1997)'
_computing_structure_solution 'SHELXS-97 (Sheldrick, 1990)'
_diffrn_ambient_temperature 293(2)
_diffrn_measured_fraction_theta_full 0.977
_diffrn_measured_fraction_theta_max 0.977
_diffrn_measurement_device_type 'CCD area detector'
_diffrn_measurement_method 'phi and omega scans'
_diffrn_radiation_monochromator graphite
_diffrn_radiation_source 'fine-focus sealed tube'
_diffrn_radiation_type MoK\a
_diffrn_radiation_wavelength 0.71073
_diffrn_reflns_av_R_equivalents 0.0289
_diffrn_reflns_av_sigmaI/netI 0.0539
_diffrn_reflns_limit_h_max 17
_diffrn_reflns_limit_h_min -17
_diffrn_reflns_limit_k_max 17
_diffrn_reflns_limit_k_min -17
_diffrn_reflns_limit_l_max 18
_diffrn_reflns_limit_l_min -16
_diffrn_reflns_number 17556
_diffrn_reflns_theta_full 27.51
_diffrn_reflns_theta_max 27.51
_diffrn_reflns_theta_min 1.63
_exptl_absorpt_coefficient_mu 0.186
_exptl_absorpt_correction_T_max 0.9762
_exptl_absorpt_correction_T_min 0.9708
_exptl_absorpt_correction_type multi-scan
_exptl_crystal_colour colorless
_exptl_crystal_density_diffrn 1.239
_exptl_crystal_density_method 'not measured'
_exptl_crystal_description block
_exptl_crystal_F_000 784
_exptl_crystal_size_max 0.16
_exptl_crystal_size_mid 0.15
_exptl_crystal_size_min 0.13
_platon_squeeze_details
;
;
_refine_diff_density_max 2.012
_refine_diff_density_min -0.405
_refine_diff_density_rms 0.133
_refine_ls_extinction_method none
_refine_ls_goodness_of_fit_ref 1.025
_refine_ls_hydrogen_treatment constr
_refine_ls_matrix_type full
_refine_ls_number_parameters 479
_refine_ls_number_reflns 9051
_refine_ls_number_restraints 0
_refine_ls_restrained_S_all 1.025
_refine_ls_R_factor_all 0.1361
_refine_ls_R_factor_gt 0.0960
_refine_ls_shift/su_max 0.004
_refine_ls_shift/su_mean 0.001
_refine_ls_structure_factor_coef Fsqd
_refine_ls_weighting_details 'calc w=1/[\s^2^(Fo^2^)+(0.2300P)^2^+0.0000P] where P=(Fo^2^+2Fc^2^)/3'
_refine_ls_weighting_scheme calc
_refine_ls_wR_factor_gt 0.3009
_refine_ls_wR_factor_ref 0.3360
_reflns_number_gt 5278
_reflns_number_total 9051
_reflns_threshold_expression >2sigma(I)
_cod_data_source_file c4ob00516c2.cif
_cod_data_source_block 121226_0m
_cod_depositor_comments
;
The following automatic conversions were performed:

'_symmetry_cell_setting' value 'Triclinic' changed to 'triclinic'
according to
/usr/data/users/saulius/crontab/automatic-downloads/rss-feeds/RSC/lib/dictionaries/cif_core.dic
dictionary named 'cif_core.dic' version 2.4.2 from 2011-04-26.

Automatic conversion script
Id: cif_fix_values 2281 2013-09-26 08:29:07Z andrius 

 Adding full bibliography for 7153905--7153907.cif.
;
_cod_original_sg_symbol_H-M P-1
_cod_database_code 7153905

loop_
_symmetry_equiv_pos_as_xyz
'x, y, z'
'-x, -y, -z'

loop_
_atom_site_label
_atom_site_type_symbol
_atom_site_fract_x
_atom_site_fract_y
_atom_site_fract_z
_atom_site_U_iso_or_equiv
_atom_site_adp_type
_atom_site_occupancy
_atom_site_symmetry_multiplicity
_atom_site_calc_flag
_atom_site_refinement_flags
C1 C 0.0117(4) 0.1671(3) 0.5498(3) 0.0534(10) Uani 1 1 d .
H1A H 0.0295 0.0880 0.5642 0.064 Uiso 1 1 calc R
H1B H -0.0753 0.2055 0.5698 0.064 Uiso 1 1 calc R
F1 F -0.3959(5) 0.0778(6) 0.9700(3) 0.176(3) Uani 1 1 d .
N1 N 0.0738(3) 0.2014(3) 0.4360(3) 0.0478(8) Uani 1 1 d .
O1 O 0.1166(3) 0.2207(3) 0.2448(2) 0.0680(9) Uani 1 1 d .
S1 S 0.09696(9) 0.14394(8) 0.34073(8) 0.0488(3) Uani 1 1 d .
C2 C 0.0604(3) 0.1983(3) 0.6095(3) 0.0426(8) Uani 1 1 d .
F2 F 0.9033(3) 0.2124(3) 0.1020(3) 0.1107(12) Uani 1 1 d .
N2 N 0.2679(3) 0.3657(2) 0.4703(3) 0.0439(7) Uani 1 1 d .
O2 O 0.0015(2) 0.1034(2) 0.3776(2) 0.0575(7) Uani 1 1 d .
S2 S 0.25452(9) 0.49367(7) 0.45638(9) 0.0499(3) Uani 1 1 d .
C3 C 0.1658(3) 0.2346(3) 0.5290(3) 0.0411(8) Uani 1 1 d .
O3 O 0.1374(3) 0.5614(2) 0.4509(3) 0.0602(8) Uani 1 1 d .
C4 C 0.1443(3) 0.2652(3) 0.4242(3) 0.0476(9) Uani 1 1 d .
H4A H 0.0996 0.3439 0.4115 0.057 Uiso 1 1 calc R
H4B H 0.2205 0.2459 0.3648 0.057 Uiso 1 1 calc R
O4 O 0.3591(3) 0.5061(2) 0.3695(3) 0.0641(8) Uani 1 1 d .
C5 C 0.2886(3) 0.1380(3) 0.5191(3) 0.0469(9) Uani 1 1 d .
H5A H 0.2949 0.1087 0.5895 0.056 Uiso 1 1 calc R
H5B H 0.2922 0.0792 0.4915 0.056 Uiso 1 1 calc R
O5 O 0.1214(8) 0.3967(7) 1.0082(5) 0.185(3) Uani 1 1 d .
C6 C 0.3947(3) 0.1747(3) 0.4453(3) 0.0442(8) Uani 1 1 d .
C7 C 0.3870(3) 0.2785(3) 0.4665(3) 0.0482(9) Uani 1 1 d .
H7A H 0.3974 0.2652 0.5342 0.058 Uiso 1 1 calc R
H7B H 0.4510 0.3024 0.4104 0.058 Uiso 1 1 calc R
C8 C 0.1670(3) 0.3345(3) 0.5563(3) 0.0449(8) Uani 1 1 d .
H8A H 0.0908 0.3961 0.5615 0.054 Uiso 1 1 calc R
H8B H 0.1780 0.3155 0.6245 0.054 Uiso 1 1 calc R
C9 C 0.2335(4) 0.0279(3) 0.3249(3) 0.0493(9) Uani 1 1 d .
C10 C 0.2353(4) -0.0678(3) 0.3950(4) 0.0605(11) Uani 1 1 d .
H10 H 0.1651 -0.0728 0.4512 0.073 Uiso 1 1 calc R
C11 C 0.3441(5) -0.1577(4) 0.3809(5) 0.0776(15) Uani 1 1 d .
H11 H 0.3474 -0.2234 0.4283 0.093 Uiso 1 1 calc R
C12 C 0.4456(5) -0.1496(5) 0.2978(6) 0.0855(17) Uani 1 1 d .
H12 H 0.5179 -0.2101 0.2890 0.103 Uiso 1 1 calc R
C13 C 0.4437(5) -0.0560(5) 0.2282(5) 0.0848(16) Uani 1 1 d .
H13 H 0.5141 -0.0526 0.1714 0.102 Uiso 1 1 calc R
C14 C 0.3362(4) 0.0366(4) 0.2406(4) 0.0637(11) Uani 1 1 d .
H14 H 0.3342 0.1022 0.1934 0.076 Uiso 1 1 calc R
C15 C 0.0095(3) 0.1974(3) 0.7153(3) 0.0454(8) Uani 1 1 d .
C16 C -0.0988(4) 0.1640(3) 0.7788(3) 0.0490(9) Uani 1 1 d .
C17 C -0.0856(5) 0.0563(4) 0.8297(4) 0.0813(16) Uani 1 1 d .
H17 H -0.0081 0.0035 0.8206 0.098 Uiso 1 1 calc R
C18 C -0.1819(8) 0.0261(6) 0.8921(6) 0.106(2) Uani 1 1 d .
H18 H -0.1707 -0.0465 0.9258 0.127 Uiso 1 1 calc R
C19 C -0.2912(8) 0.0995(8) 0.9048(4) 0.110(3) Uani 1 1 d .
C20 C -0.3148(5) 0.2084(7) 0.8547(5) 0.098(2) Uani 1 1 d .
H20 H -0.3933 0.2585 0.8634 0.117 Uiso 1 1 calc R
C21 C -0.2139(4) 0.2389(4) 0.7904(4) 0.0692(12) Uani 1 1 d .
H21 H -0.2253 0.3110 0.7550 0.083 Uiso 1 1 calc R
C22 C 0.0547(3) 0.2221(3) 0.7807(3) 0.0489(9) Uani 1 1 d .
C23 C 0.1556(4) 0.1474(4) 0.8050(4) 0.0673(12) Uani 1 1 d .
H23 H 0.1947 0.0782 0.7828 0.081 Uiso 1 1 calc R
C24 C 0.1994(5) 0.1751(7) 0.8628(5) 0.095(2) Uani 1 1 d .
H24 H 0.2692 0.1244 0.8763 0.114 Uiso 1 1 calc R
C25 C 0.1437(6) 0.2741(7) 0.9003(4) 0.0902(19) Uani 1 1 d .
C26 C 0.0399(6) 0.3446(5) 0.8805(4) 0.0847(17) Uani 1 1 d .
H26 H -0.0019 0.4117 0.9072 0.102 Uiso 1 1 calc R
C27 C -0.0056(4) 0.3206(4) 0.8229(4) 0.0649(12) Uani 1 1 d .
H27 H -0.0771 0.3707 0.8122 0.078 Uiso 1 1 calc R
C28 C 0.1862(10) 0.3056(11) 0.9618(5) 0.152(4) Uani 1 1 d .
C29 C 0.2996(8) 0.2274(13) 0.9727(7) 0.222(7) Uani 1 1 d .
H29A H 0.3228 0.2554 1.0116 0.332 Uiso 1 1 calc R
H29B H 0.3608 0.2167 0.9029 0.332 Uiso 1 1 calc R
H29C H 0.2909 0.1581 1.0108 0.332 Uiso 1 1 calc R
C30 C 0.2587(4) 0.5105(3) 0.5733(4) 0.0541(10) Uani 1 1 d .
C31 C 0.1526(4) 0.5610(4) 0.6544(4) 0.0669(12) Uani 1 1 d .
H31 H 0.0781 0.5860 0.6468 0.080 Uiso 1 1 calc R
C32 C 0.1577(5) 0.5737(4) 0.7437(5) 0.0809(15) Uani 1 1 d .
H32 H 0.0868 0.6089 0.7963 0.097 Uiso 1 1 calc R
C33 C 0.2676(6) 0.5348(5) 0.7573(5) 0.0838(16) Uani 1 1 d .
H33 H 0.2701 0.5440 0.8190 0.101 Uiso 1 1 calc R
C34 C 0.3714(5) 0.4834(4) 0.6813(5) 0.0768(14) Uani 1 1 d .
H34 H 0.4448 0.4559 0.6915 0.092 Uiso 1 1 calc R
C35 C 0.3681(4) 0.4718(4) 0.5877(4) 0.0688(13) Uani 1 1 d .
H35 H 0.4396 0.4379 0.5348 0.083 Uiso 1 1 calc R
C36 C 0.4859(3) 0.1179(3) 0.3689(3) 0.0485(9) Uani 1 1 d .
H36 H 0.4798 0.0569 0.3587 0.058 Uiso 1 1 calc R
C37 C 0.5971(3) 0.1423(3) 0.2980(3) 0.0475(9) Uani 1 1 d .
C38 C 0.6671(4) 0.1548(3) 0.3401(4) 0.0526(10) Uani 1 1 d .
H38 H 0.6436 0.1479 0.4141 0.063 Uiso 1 1 calc R
C39 C 0.7698(4) 0.1772(4) 0.2757(4) 0.0649(12) Uani 1 1 d .
H39 H 0.8170 0.1838 0.3049 0.078 Uiso 1 1 calc R
C40 C 0.8011(4) 0.1896(4) 0.1674(4) 0.0696(13) Uani 1 1 d .
C41 C 0.7367(5) 0.1763(5) 0.1213(4) 0.0802(15) Uani 1 1 d .
H41 H 0.7616 0.1832 0.0472 0.096 Uiso 1 1 calc R
C42 C 0.6341(4) 0.1525(4) 0.1873(4) 0.0634(11) Uani 1 1 d .
H42 H 0.5891 0.1431 0.1575 0.076 Uiso 1 1 calc R

loop_
_atom_site_aniso_label
_atom_site_aniso_U_11
_atom_site_aniso_U_22
_atom_site_aniso_U_33
_atom_site_aniso_U_23
_atom_site_aniso_U_13
_atom_site_aniso_U_12
C1 0.061(2) 0.057(2) 0.047(2) -0.0112(17) -0.0073(19) -0.035(2)
F1 0.189(4) 0.343(7) 0.080(3) -0.041(3) 0.022(3) -0.226(5)
N1 0.0525(18) 0.0516(17) 0.0414(17) -0.0067(13) -0.0101(14) -0.0271(15)
O1 0.077(2) 0.0720(19) 0.0460(17) 0.0032(14) -0.0224(15) -0.0266(17)
S1 0.0472(6) 0.0546(6) 0.0451(6) -0.0093(4) -0.0156(4) -0.0181(5)
C2 0.0413(19) 0.0322(16) 0.049(2) -0.0040(14) -0.0118(16) -0.0145(15)
F2 0.084(2) 0.134(3) 0.100(3) -0.003(2) 0.0016(18) -0.070(2)
N2 0.0375(15) 0.0368(15) 0.0545(19) -0.0081(13) -0.0139(14) -0.0125(13)
O2 0.0497(16) 0.0720(18) 0.0605(18) -0.0177(14) -0.0188(14) -0.0254(14)
S2 0.0477(6) 0.0374(5) 0.0617(7) -0.0031(4) -0.0180(5) -0.0170(4)
C3 0.0371(18) 0.0372(17) 0.047(2) -0.0065(14) -0.0121(16) -0.0142(14)
O3 0.0560(17) 0.0409(14) 0.080(2) -0.0030(13) -0.0337(16) -0.0089(13)
C4 0.046(2) 0.0419(18) 0.054(2) -0.0012(16) -0.0170(18) -0.0196(16)
O4 0.0628(19) 0.0575(17) 0.067(2) 0.0009(14) -0.0142(15) -0.0330(15)
C5 0.043(2) 0.0366(17) 0.059(2) -0.0046(16) -0.0192(18) -0.0129(15)
O5 0.282(8) 0.262(8) 0.111(5) -0.043(5) -0.048(5) -0.191(7)
C6 0.0402(19) 0.0379(18) 0.052(2) -0.0025(15) -0.0193(17) -0.0117(15)
C7 0.0360(18) 0.0437(19) 0.063(2) -0.0118(17) -0.0157(17) -0.0124(15)
C8 0.0404(19) 0.0402(18) 0.050(2) -0.0073(15) -0.0107(16) -0.0156(15)
C9 0.047(2) 0.058(2) 0.049(2) -0.0161(18) -0.0168(18) -0.0195(18)
C10 0.064(3) 0.058(2) 0.059(3) -0.013(2) -0.022(2) -0.019(2)
C11 0.079(4) 0.060(3) 0.087(4) -0.014(3) -0.042(3) -0.005(3)
C12 0.067(3) 0.076(4) 0.110(5) -0.047(4) -0.037(3) 0.004(3)
C13 0.054(3) 0.101(4) 0.092(4) -0.039(4) -0.015(3) -0.016(3)
C14 0.056(3) 0.077(3) 0.058(3) -0.027(2) -0.007(2) -0.026(2)
C15 0.045(2) 0.0373(17) 0.050(2) -0.0067(15) -0.0153(17) -0.0130(15)
C16 0.056(2) 0.054(2) 0.040(2) -0.0078(16) -0.0111(17) -0.0268(19)
C17 0.092(4) 0.057(3) 0.073(3) -0.007(2) -0.005(3) -0.034(3)
C18 0.125(6) 0.098(5) 0.095(5) -0.006(4) -0.004(4) -0.080(5)
C19 0.155(7) 0.191(8) 0.042(3) -0.016(4) 0.001(4) -0.148(7)
C20 0.058(3) 0.175(7) 0.076(4) -0.033(4) -0.010(3) -0.058(4)
C21 0.055(3) 0.084(3) 0.066(3) -0.003(2) -0.016(2) -0.034(2)
C22 0.047(2) 0.055(2) 0.042(2) -0.0013(17) -0.0120(17) -0.0238(18)
C23 0.060(3) 0.081(3) 0.052(3) 0.001(2) -0.021(2) -0.024(2)
C24 0.064(3) 0.161(6) 0.059(3) 0.010(4) -0.032(3) -0.047(4)
C25 0.086(4) 0.161(6) 0.050(3) -0.001(3) -0.021(3) -0.078(4)
C26 0.110(5) 0.106(4) 0.060(3) -0.022(3) -0.010(3) -0.070(4)
C27 0.061(3) 0.080(3) 0.062(3) -0.022(2) -0.015(2) -0.030(2)
C28 0.213(10) 0.280(12) 0.057(4) 0.007(6) -0.039(5) -0.197(10)
C29 0.098(6) 0.49(2) 0.097(6) 0.009(9) -0.060(5) -0.137(10)
C30 0.052(2) 0.0415(19) 0.072(3) -0.0090(18) -0.019(2) -0.0218(17)
C31 0.056(3) 0.062(3) 0.078(3) -0.020(2) -0.024(2) -0.011(2)
C32 0.083(4) 0.075(3) 0.076(4) -0.027(3) -0.021(3) -0.017(3)
C33 0.101(4) 0.090(4) 0.082(4) -0.013(3) -0.036(3) -0.048(4)
C34 0.079(4) 0.080(3) 0.092(4) -0.011(3) -0.039(3) -0.039(3)
C35 0.056(3) 0.075(3) 0.087(4) -0.021(3) -0.020(2) -0.031(2)
C36 0.044(2) 0.0399(18) 0.060(2) -0.0108(17) -0.0196(18) -0.0102(16)
C37 0.0397(19) 0.0395(18) 0.057(2) -0.0128(16) -0.0163(17) -0.0058(15)
C38 0.045(2) 0.056(2) 0.056(2) -0.0113(18) -0.0186(19) -0.0140(18)
C39 0.056(3) 0.069(3) 0.073(3) -0.011(2) -0.021(2) -0.027(2)
C40 0.053(3) 0.067(3) 0.078(3) -0.003(2) -0.013(2) -0.029(2)
C41 0.075(3) 0.096(4) 0.054(3) -0.010(3) -0.007(3) -0.033(3)
C42 0.066(3) 0.070(3) 0.057(3) -0.013(2) -0.021(2) -0.027(2)

loop_
_atom_type_symbol
_atom_type_description
_atom_type_scat_dispersion_real
_atom_type_scat_dispersion_imag
_atom_type_scat_source
C C 0.0033 0.0016 'International Tables Vol C Tables 4.2.6.8 and 6.1.1.4'
H H 0.0000 0.0000 'International Tables Vol C Tables 4.2.6.8 and 6.1.1.4'
N N 0.0061 0.0033 'International Tables Vol C Tables 4.2.6.8 and 6.1.1.4'
O O 0.0106 0.0060 'International Tables Vol C Tables 4.2.6.8 and 6.1.1.4'
F F 0.0171 0.0103 'International Tables Vol C Tables 4.2.6.8 and 6.1.1.4'
S S 0.1246 0.1234 'International Tables Vol C Tables 4.2.6.8 and 6.1.1.4'

loop_
_geom_angle_atom_site_label_1
_geom_angle_atom_site_label_2
_geom_angle_atom_site_label_3
_geom_angle
N1 C1 C2 104.7(3)
N1 C1 H1A 110.8
C2 C1 H1A 110.8
N1 C1 H1B 110.8
C2 C1 H1B 110.8
H1A C1 H1B 108.9
C4 N1 C1 111.1(3)
C4 N1 S1 122.9(3)
C1 N1 S1 123.2(2)
O2 S1 O1 121.1(2)
O2 S1 N1 106.24(17)
O1 S1 N1 107.02(18)
O2 S1 C9 107.27(18)
O1 S1 C9 106.9(2)
N1 S1 C9 107.82(18)
C15 C2 C1 121.6(3)
C15 C2 C3 129.5(3)
C1 C2 C3 108.8(3)
C8 N2 C7 112.0(3)
C8 N2 S2 115.7(2)
C7 N2 S2 117.4(2)
O4 S2 O3 119.68(19)
O4 S2 N2 106.36(17)
O3 S2 N2 106.54(17)
O4 S2 C30 108.11(19)
O3 S2 C30 108.3(2)
N2 S2 C30 107.24(18)
C4 C3 C2 103.4(3)
C4 C3 C8 110.3(3)
C2 C3 C8 113.1(3)
C4 C3 C5 109.4(3)
C2 C3 C5 111.1(3)
C8 C3 C5 109.4(3)
N1 C4 C3 105.6(3)
N1 C4 H4A 110.6
C3 C4 H4A 110.6
N1 C4 H4B 110.6
C3 C4 H4B 110.6
H4A C4 H4B 108.7
C6 C5 C3 111.8(3)
C6 C5 H5A 109.2
C3 C5 H5A 109.2
C6 C5 H5B 109.2
C3 C5 H5B 109.2
H5A C5 H5B 107.9
C36 C6 C7 123.4(3)
C36 C6 C5 122.1(3)
C7 C6 C5 114.5(3)
N2 C7 C6 109.6(3)
N2 C7 H7A 109.8
C6 C7 H7A 109.8
N2 C7 H7B 109.8
C6 C7 H7B 109.8
H7A C7 H7B 108.2
N2 C8 C3 108.1(3)
N2 C8 H8A 110.1
C3 C8 H8A 110.1
N2 C8 H8B 110.1
C3 C8 H8B 110.1
H8A C8 H8B 108.4
C10 C9 C14 121.5(4)
C10 C9 S1 119.9(3)
C14 C9 S1 118.5(3)
C9 C10 C11 118.7(4)
C9 C10 H10 120.6
C11 C10 H10 120.6
C12 C11 C10 119.9(5)
C12 C11 H11 120.0
C10 C11 H11 120.0
C13 C12 C11 121.4(5)
C13 C12 H12 119.3
C11 C12 H12 119.3
C12 C13 C14 120.3(5)
C12 C13 H13 119.9
C14 C13 H13 119.9
C9 C14 C13 118.1(5)
C9 C14 H14 120.9
C13 C14 H14 120.9
C2 C15 C22 125.1(3)
C2 C15 C16 120.7(4)
C22 C15 C16 114.2(3)
C21 C16 C17 117.7(4)
C21 C16 C15 121.4(4)
C17 C16 C15 120.8(4)
C18 C17 C16 121.8(6)
C18 C17 H17 119.1
C16 C17 H17 119.1
C19 C18 C17 119.5(6)
C19 C18 H18 120.2
C17 C18 H18 120.2
C18 C19 F1 124.0(8)
C18 C19 C20 123.4(5)
F1 C19 C20 112.6(8)
C19 C20 C21 116.5(6)
C19 C20 H20 121.8
C21 C20 H20 121.8
C16 C21 C20 120.9(5)
C16 C21 H21 119.5
C20 C21 H21 119.5
C23 C22 C27 117.5(4)
C23 C22 C15 121.7(4)
C27 C22 C15 120.8(4)
C22 C23 C24 120.3(5)
C22 C23 H23 119.8
C24 C23 H23 119.8
C25 C24 C23 122.3(6)
C25 C24 H24 118.8
C23 C24 H24 118.8
C26 C25 C24 116.4(5)
C26 C25 C28 119.7(9)
C24 C25 C28 123.9(8)
C25 C26 C27 122.9(6)
C25 C26 H26 118.5
C27 C26 H26 118.5
C26 C27 C22 120.3(5)
C26 C27 H27 119.9
C22 C27 H27 119.9
O5 C28 C29 123.4(8)
O5 C28 C25 121.9(10)
C29 C28 C25 114.6(11)
C28 C29 H29A 109.5
C28 C29 H29B 109.5
H29A C29 H29B 109.5
C28 C29 H29C 109.5
H29A C29 H29C 109.5
H29B C29 H29C 109.5
C35 C30 C31 118.7(5)
C35 C30 S2 120.1(4)
C31 C30 S2 121.3(4)
C32 C31 C30 120.4(5)
C32 C31 H31 119.8
C30 C31 H31 119.8
C31 C32 C33 120.5(5)
C31 C32 H32 119.7
C33 C32 H32 119.7
C34 C33 C32 120.3(6)
C34 C33 H33 119.9
C32 C33 H33 119.9
C33 C34 C35 119.9(5)
C33 C34 H34 120.0
C35 C34 H34 120.0
C30 C35 C34 120.1(5)
C30 C35 H35 119.9
C34 C35 H35 119.9
C6 C36 C37 126.2(3)
C6 C36 H36 116.9
C37 C36 H36 116.9
C38 C37 C42 118.3(4)
C38 C37 C36 121.0(4)
C42 C37 C36 120.6(4)
C39 C38 C37 121.6(4)
C39 C38 H38 119.2
C37 C38 H38 119.2
C40 C39 C38 118.2(4)
C40 C39 H39 120.9
C38 C39 H39 120.9
C39 C40 F2 118.8(5)
C39 C40 C41 122.7(4)
F2 C40 C41 118.4(5)
C40 C41 C42 118.4(5)
C40 C41 H41 120.8
C42 C41 H41 120.8
C41 C42 C37 120.7(5)
C41 C42 H42 119.7
C37 C42 H42 119.7

loop_
_geom_bond_atom_site_label_1
_geom_bond_atom_site_label_2
_geom_bond_distance
C1 N1 1.472(5)
C1 C2 1.498(5)
C1 H1A 0.9700
C1 H1B 0.9700
F1 C19 1.386(6)
N1 C4 1.465(5)
N1 S1 1.608(3)
O1 S1 1.425(3)
S1 O2 1.425(3)
S1 C9 1.767(4)
C2 C15 1.334(5)
C2 C3 1.530(5)
F2 C40 1.366(5)
N2 C8 1.478(4)
N2 C7 1.478(4)
N2 S2 1.631(3)
S2 O4 1.422(3)
S2 O3 1.426(3)
S2 C30 1.756(5)
C3 C4 1.516(5)
C3 C8 1.537(5)
C3 C5 1.547(5)
C4 H4A 0.9700
C4 H4B 0.9700
C5 C6 1.520(5)
C5 H5A 0.9700
C5 H5B 0.9700
O5 C28 1.330(13)
C6 C36 1.324(5)
C6 C7 1.490(5)
C7 H7A 0.9700
C7 H7B 0.9700
C8 H8A 0.9700
C8 H8B 0.9700
C9 C10 1.366(6)
C9 C14 1.377(6)
C10 C11 1.391(6)
C10 H10 0.9300
C11 C12 1.359(8)
C11 H11 0.9300
C12 C13 1.341(8)
C12 H12 0.9300
C13 C14 1.400(7)
C13 H13 0.9300
C14 H14 0.9300
C15 C22 1.473(5)
C15 C16 1.502(5)
C16 C21 1.370(6)
C16 C17 1.388(6)
C17 C18 1.348(8)
C17 H17 0.9300
C18 C19 1.308(10)
C18 H18 0.9300
C19 C20 1.387(11)
C20 C21 1.401(7)
C20 H20 0.9300
C21 H21 0.9300
C22 C23 1.378(6)
C22 C27 1.386(6)
C23 C24 1.393(8)
C23 H23 0.9300
C24 C25 1.364(10)
C24 H24 0.9300
C25 C26 1.368(8)
C25 C28 1.457(9)
C26 C27 1.376(7)
C26 H26 0.9300
C27 H27 0.9300
C28 C29 1.440(14)
C29 H29A 0.9600
C29 H29B 0.9600
C29 H29C 0.9600
C30 C35 1.383(6)
C30 C31 1.400(6)
C31 C32 1.353(7)
C31 H31 0.9300
C32 C33 1.385(8)
C32 H32 0.9300
C33 C34 1.353(8)
C33 H33 0.9300
C34 C35 1.395(7)
C34 H34 0.9300
C35 H35 0.9300
C36 C37 1.484(5)
C36 H36 0.9300
C37 C38 1.386(6)
C37 C42 1.390(6)
C38 C39 1.366(6)
C38 H38 0.9300
C39 C40 1.365(7)
C39 H39 0.9300
C40 C41 1.368(7)
C41 C42 1.380(6)
C41 H41 0.9300
C42 H42 0.9300

loop_
_platon_squeeze_void_nr
_platon_squeeze_void_average_x
_platon_squeeze_void_average_y
_platon_squeeze_void_average_z
_platon_squeeze_void_volume
_platon_squeeze_void_count_electrons
_platon_squeeze_void_content
1 0.243 0.587 -0.006 12 1 ' '
2 0.430 0.618 0.778 8 0 ' '
3 0.569 0.382 0.222 8 0 ' '
4 0.757 0.413 0.006 12 1 ' '
